data_1520949
loop_
_publ_author_name
'Cherepanov, V.A.'
'Filonova, E.A.'
'Berger, I.F.'
'Voronin, V.I.'

_publ_section_title
;
 Phase equilibria in the (La Co O3) - (La Mn O3) -(Ba Co Oz) (Ba Mn O3)
 system
;
_journal_name_full 'Journal of Solid State Chemistry'
_journal_page_first 205
_journal_page_last 211
_journal_volume 153
_journal_year 2000
_chemical_formula_sum 'Ba0.075 La0.925 Mn O3'
_chemical_name_systematic 'La0.925 Ba0.075 Mn O3'
_space_group_IT_number 62
_symmetry_space_group_name_Hall '-P 2ac 2n'
_symmetry_space_group_name_H-M 'P n m a'
_cell_angle_alpha 90
_cell_angle_beta 90
_cell_angle_gamma 90
_cell_formula_units_Z 4
_cell_length_a 5.5079
_cell_length_b 7.816
_cell_length_c 5.5516
_cell_volume 238.995
_citation_journal_id_ASTM JSSCBI
_cod_data_source_file Cherepanov_JSSCBI_2000_1956.cif
_cod_data_source_block Ba0.075La0.925Mn1O3
_cod_original_formula_sum 'Ba0.075 La0.925 Mn1 O3'
_cod_database_code 1520949

loop_
_symmetry_equiv_pos_as_xyz
x,y,z
-x+1/2,-y,z+1/2
x+1/2,-y+1/2,-z+1/2
-x,y+1/2,-z
-x,-y,-z
x-1/2,y,-z-1/2
-x-1/2,y-1/2,z-1/2
x,-y-1/2,z

loop_
_atom_site_label
_atom_site_type_symbol
_atom_site_fract_x
_atom_site_fract_y
_atom_site_fract_z
_atom_site_occupancy
_atom_site_U_iso_or_equiv
Ba1 Ba+2 0.488 0.25 -0.001 0.075 0.0
O2 O-2 0.276 -0.039 0.27 1 0.0
O1 O-2 0.006 0.25 0.05 1 0.0
La1 La+3 0.488 0.25 -0.001 0.925 0.0
Mn1 Mn+3 0 0 0 1 0.0
